data_7003046
loop_
_publ_author_name
'Ollagnier, Cecile M. A.'
'Perera, Sarath D.'
'Fitchett, Christopher M.'
'Draper, Sylvia M.'

_publ_section_title
;
 Rhodium and palladium complexes of a pyridyl-centred polyphenylene
 derivative
;
_journal_issue 2
_journal_name_full 'Dalton Transactions'
_journal_page_first 283
_journal_page_last 290
_journal_paper_doi 10.1039/b709818a
_journal_year 2008
_chemical_formula_moiety '2(C38 H29 Cl N4 Rh), 2(F6 P), 4(C H Cl3), C H Cl3'
_chemical_formula_sum 'C81 H63 Cl17 F12 N8 P2 Rh2'
_chemical_formula_weight 2246.80
_chemical_name_systematic
;
?
;
_space_group_IT_number 14
_symmetry_cell_setting monoclinic
_symmetry_space_group_name_Hall '-P 2ybc'
_symmetry_space_group_name_H-M 'P 1 21/c 1'
_atom_sites_solution_hydrogens geom
_atom_sites_solution_primary direct
_atom_sites_solution_secondary difmap
_audit_creation_method SHELXL-97
_cell_angle_alpha 90.00
_cell_angle_beta 110.2170(10)
_cell_angle_gamma 90.00
_cell_formula_units_Z 2
_cell_length_a 12.6221(8)
_cell_length_b 34.842(2)
_cell_length_c 11.6836(7)
_cell_measurement_temperature 153(2)
_cell_volume 4821.6(5)
_computing_cell_refinement 'Bruker SMART'
_computing_data_collection 'Bruker SMART'
_computing_data_reduction 'Bruker SAINT'
_computing_molecular_graphics 'Bruker SHELXTL'
_computing_publication_material 'Bruker SHELXTL'
_computing_structure_refinement 'SHELXL-97 (Sheldrick, 1997)'
_computing_structure_solution 'SHELXS-97 (Sheldrick, 1990)'
_diffrn_ambient_temperature 153(2)
_diffrn_measured_fraction_theta_full 0.999
_diffrn_measured_fraction_theta_max 0.999
_diffrn_measurement_device_type 'CCD area detector'
_diffrn_measurement_method 'phi and omega scans'
_diffrn_radiation_monochromator graphite
_diffrn_radiation_source 'fine-focus sealed tube'
_diffrn_radiation_type MoK\a
_diffrn_radiation_wavelength 0.71073
_diffrn_reflns_av_R_equivalents 0.0340
_diffrn_reflns_av_sigmaI/netI 0.0267
_diffrn_reflns_limit_h_max 15
_diffrn_reflns_limit_h_min -15
_diffrn_reflns_limit_k_max 42
_diffrn_reflns_limit_k_min -42
_diffrn_reflns_limit_l_max 14
_diffrn_reflns_limit_l_min -14
_diffrn_reflns_number 41199
_diffrn_reflns_theta_full 26.00
_diffrn_reflns_theta_max 26.00
_diffrn_reflns_theta_min 1.72
_exptl_absorpt_coefficient_mu 0.916
_exptl_absorpt_correction_T_max 0.8981
_exptl_absorpt_correction_T_min 0.8178
_exptl_absorpt_correction_type multi-scan
_exptl_absorpt_process_details 'blessing Acta Cryst. 1995(A51) 33-38'
_exptl_crystal_colour yellow
_exptl_crystal_density_diffrn 1.548
_exptl_crystal_density_method 'not measured'
_exptl_crystal_description block
_exptl_crystal_F_000 2244
_exptl_crystal_size_max 0.15
_exptl_crystal_size_mid 0.14
_exptl_crystal_size_min 0.12
_refine_diff_density_max 1.330
_refine_diff_density_min -0.895
_refine_diff_density_rms 0.110
_refine_ls_extinction_method none
_refine_ls_goodness_of_fit_ref 1.145
_refine_ls_hydrogen_treatment constr
_refine_ls_matrix_type full
_refine_ls_number_parameters 607
_refine_ls_number_reflns 9479
_refine_ls_number_restraints 6
_refine_ls_restrained_S_all 1.146
_refine_ls_R_factor_all 0.0750
_refine_ls_R_factor_gt 0.0663
_refine_ls_shift/su_max 0.024
_refine_ls_shift/su_mean 0.001
_refine_ls_structure_factor_coef Fsqd
_refine_ls_weighting_details 'calc w=1/[\s^2^(Fo^2^)+(0.0764P)^2^+15.4517P] where P=(Fo^2^+2Fc^2^)/3'
_refine_ls_weighting_scheme calc
_refine_ls_wR_factor_gt 0.1702
_refine_ls_wR_factor_ref 0.1763
_reflns_number_gt 8315
_reflns_number_total 9479
_reflns_threshold_expression >2sigma(I)
_cod_data_source_file b709818a.txt
_cod_data_source_block 4
_cod_depositor_comments
;
The following automatic conversions were performed:
'_symmetry_cell_setting' value 'Monoclinic' changed to 'monoclinic'
according to '/home/saulius/struct/CIF-dictionaries/cif_core.dic'
dictionary named 'cif_core.dic' version 2.4.1 from 2010-06-29.

Automatic conversion script
Id: cif_fix_enum 1527 2010-12-29 10:47:43Z saulius 
;
_cod_original_cell_volume 4821.7(5)
_cod_original_sg_symbol_Hall -P2ybc
_cod_original_sg_symbol_H-M P2(1)/c
_cod_database_code 7003046

loop_
_symmetry_equiv_pos_as_xyz
'x, y, z'
'-x, y+1/2, -z+1/2'
'-x, -y, -z'
'x, -y-1/2, z-1/2'

loop_
_atom_site_label
_atom_site_type_symbol
_atom_site_fract_x
_atom_site_fract_y
_atom_site_fract_z
_atom_site_U_iso_or_equiv
_atom_site_adp_type
_atom_site_occupancy
_atom_site_symmetry_multiplicity
_atom_site_calc_flag
_atom_site_refinement_flags
_atom_site_disorder_assembly
_atom_site_disorder_group
Rh1 Rh 0.24944(3) 0.029122(9) 0.64894(3) 0.02895(13) Uani 1 1 d . . .
N1 N 0.3113(3) 0.08142(10) 0.6723(3) 0.0267(7) Uani 1 1 d . . .
C2 C 0.2445(4) 0.10948(13) 0.6900(4) 0.0310(9) Uani 1 1 d . . .
C3 C 0.2832(4) 0.14769(13) 0.6966(4) 0.0316(9) Uani 1 1 d . . .
C4 C 0.3854(4) 0.15500(12) 0.6804(4) 0.0298(9) Uani 1 1 d . . .
C5 C 0.4508(4) 0.12507(13) 0.6580(4) 0.0302(9) Uani 1 1 d . . .
C6 C 0.4126(4) 0.08746(12) 0.6601(4) 0.0279(9) Uani 1 1 d . . .
C7 C 0.4734(4) 0.05136(12) 0.6522(4) 0.0282(9) Uani 1 1 d . . .
N8 N 0.4120(3) 0.01842(11) 0.6408(3) 0.0313(8) Uani 1 1 d . . .
C9 C 0.4611(4) -0.01590(13) 0.6377(4) 0.0339(10) Uani 1 1 d . . .
H9A H 0.4176 -0.0386 0.6309 0.041 Uiso 1 1 calc R . .
C10 C 0.5714(4) -0.01914(14) 0.6441(4) 0.0353(10) Uani 1 1 d . . .
H10A H 0.6031 -0.0435 0.6391 0.042 Uiso 1 1 calc R . .
C11 C 0.6349(4) 0.01362(14) 0.6579(4) 0.0360(10) Uani 1 1 d . . .
H11A H 0.7116 0.0120 0.6633 0.043 Uiso 1 1 calc R . .
C12 C 0.5870(4) 0.04905(13) 0.6639(4) 0.0342(10) Uani 1 1 d . . .
H12A H 0.6315 0.0717 0.6759 0.041 Uiso 1 1 calc R . .
C13 C 0.5512(4) 0.13564(13) 0.6257(5) 0.0364(11) Uani 1 1 d . . .
C14 C 0.6460(5) 0.15284(15) 0.7119(6) 0.0479(13) Uani 1 1 d . . .
H14A H 0.6503 0.1554 0.7943 0.057 Uiso 1 1 calc R . .
C15 C 0.7326(6) 0.16594(18) 0.6764(9) 0.071(2) Uani 1 1 d . . .
H15A H 0.7963 0.1778 0.7347 0.085 Uiso 1 1 calc R . .
C16 C 0.7284(6) 0.1622(2) 0.5585(9) 0.077(2) Uani 1 1 d . . .
H16A H 0.7888 0.1716 0.5356 0.092 Uiso 1 1 calc R . .
C17 C 0.6371(7) 0.1449(2) 0.4725(7) 0.070(2) Uani 1 1 d . . .
H17A H 0.6350 0.1421 0.3909 0.084 Uiso 1 1 calc R . .
C18 C 0.5475(5) 0.13138(17) 0.5059(5) 0.0502(13) Uani 1 1 d . . .
H18A H 0.4845 0.1194 0.4471 0.060 Uiso 1 1 calc R . .
C19 C 0.4254(4) 0.19578(13) 0.6845(5) 0.0344(10) Uani 1 1 d . . .
C20 C 0.4813(5) 0.21253(14) 0.7956(5) 0.0440(12) Uani 1 1 d . . .
H20A H 0.4943 0.1981 0.8682 0.053 Uiso 1 1 calc R . .
C21 C 0.5190(5) 0.25020(16) 0.8032(7) 0.0573(16) Uani 1 1 d . . .
H21A H 0.5572 0.2616 0.8804 0.069 Uiso 1 1 calc R . .
C22 C 0.5007(6) 0.27086(17) 0.6983(8) 0.0642(18) Uani 1 1 d . . .
H22A H 0.5261 0.2967 0.7026 0.077 Uiso 1 1 calc R . .
C23 C 0.4456(6) 0.25428(18) 0.5870(7) 0.0618(18) Uani 1 1 d . . .
H23A H 0.4334 0.2687 0.5145 0.074 Uiso 1 1 calc R . .
C24 C 0.4074(5) 0.21671(16) 0.5792(5) 0.0471(13) Uani 1 1 d . . .
H24A H 0.3692 0.2055 0.5019 0.056 Uiso 1 1 calc R . .
C25 C 0.2140(4) 0.18047(14) 0.7142(5) 0.0400(11) Uani 1 1 d . . .
C26 C 0.1343(5) 0.19789(18) 0.6152(7) 0.0587(16) Uani 1 1 d . . .
H26A H 0.1258 0.1900 0.5347 0.070 Uiso 1 1 calc R . .
C27 C 0.0672(7) 0.2268(2) 0.6335(9) 0.080(2) Uani 1 1 d . . .
H27A H 0.0112 0.2383 0.5657 0.096 Uiso 1 1 calc R . .
C28 C 0.0811(7) 0.2387(2) 0.7489(10) 0.083(2) Uani 1 1 d . . .
H28A H 0.0343 0.2586 0.7606 0.099 Uiso 1 1 calc R . .
C29 C 0.1610(6) 0.22262(19) 0.8483(8) 0.070(2) Uani 1 1 d . . .
H29A H 0.1701 0.2313 0.9282 0.084 Uiso 1 1 calc R . .
C30 C 0.2287(5) 0.19342(16) 0.8311(6) 0.0478(13) Uani 1 1 d . . .
H30A H 0.2852 0.1823 0.8993 0.057 Uiso 1 1 calc R . .
C31 C 0.1364(4) 0.09498(14) 0.6972(4) 0.0343(10) Uani 1 1 d . . .
C36 C 0.0569(4) 0.11668(16) 0.7275(5) 0.0450(12) Uani 1 1 d . . .
H36A H 0.0689 0.1433 0.7439 0.054 Uiso 1 1 calc R . .
C35 C -0.0393(5) 0.09923(18) 0.7333(6) 0.0560(15) Uani 1 1 d . . .
H35A H -0.0920 0.1137 0.7571 0.067 Uiso 1 1 calc R . .
C34 C -0.0593(5) 0.06079(18) 0.7049(6) 0.0547(15) Uani 1 1 d . . .
H34A H -0.1272 0.0492 0.7057 0.066 Uiso 1 1 calc R . .
C33 C 0.0192(4) 0.03931(15) 0.6755(5) 0.0416(12) Uani 1 1 d . . .
H33A H 0.0056 0.0128 0.6571 0.050 Uiso 1 1 calc R . .
C32 C 0.1162(4) 0.05573(13) 0.6724(4) 0.0309(9) Uani 1 1 d . . .
Cl1 Cl 0.17543(10) 0.04151(3) 0.44182(10) 0.0362(3) Uani 1 1 d . . .
N40 N 0.1841(3) -0.02444(11) 0.6239(4) 0.0344(9) Uani 1 1 d . . .
C41 C 0.1477(5) -0.05441(15) 0.6184(5) 0.0420(12) Uani 1 1 d . . .
C42 C 0.0996(5) -0.09293(15) 0.6106(6) 0.0566(16) Uani 1 1 d . . .
H42A H 0.0218 -0.0911 0.6096 0.085 Uiso 1 1 calc R . .
H42B H 0.1448 -0.1081 0.6813 0.085 Uiso 1 1 calc R . .
H42C H 0.1000 -0.1054 0.5356 0.085 Uiso 1 1 calc R . .
N50 N 0.3092(3) 0.01908(11) 0.8299(4) 0.0313(8) Uani 1 1 d . . .
C51 C 0.3351(5) 0.01396(16) 0.9292(5) 0.0426(12) Uani 1 1 d . . .
C52 C 0.3695(7) 0.0077(2) 1.0594(6) 0.074(2) Uani 1 1 d . . .
H52A H 0.4270 0.0267 1.1020 0.111 Uiso 1 1 calc R . .
H52B H 0.4008 -0.0182 1.0790 0.111 Uiso 1 1 calc R . .
H52C H 0.3039 0.0105 1.0855 0.111 Uiso 1 1 calc R . .
P1 P 0.55318(16) 0.10684(5) 0.07194(16) 0.0588(4) Uani 1 1 d . . .
F1 F 0.475(2) 0.0854(5) -0.0354(10) 0.137(8) Uani 0.67(3) 1 d P A 1
F2 F 0.4765(15) 0.1448(4) 0.0427(12) 0.115(5) Uani 0.67(3) 1 d P A 1
F3 F 0.6371(18) 0.0727(4) 0.1186(13) 0.140(8) Uani 0.67(3) 1 d P A 1
F4 F 0.4923(5) 0.0952(2) 0.1650(6) 0.122(2) Uani 1 1 d . A .
F5 F 0.6391(12) 0.1321(5) 0.1819(8) 0.096(4) Uani 0.67(3) 1 d P A 1
F6 F 0.6133(6) 0.1215(2) -0.0171(6) 0.139(2) Uani 1 1 d . A .
F1A F 0.428(2) 0.1020(11) -0.021(3) 0.127(11) Uani 0.33(3) 1 d P A 2
F2A F 0.538(3) 0.1470(6) 0.066(4) 0.191(18) Uani 0.33(3) 1 d P A 2
F3A F 0.567(3) 0.0634(6) 0.065(5) 0.180(17) Uani 0.33(3) 1 d P A 2
F5A F 0.6674(16) 0.1097(9) 0.166(2) 0.101(9) Uani 0.33(3) 1 d P A 2
C60 C 0.8028(9) 0.1894(4) 0.1373(12) 0.151(6) Uani 1 1 d . . .
H60A H 0.7376 0.1711 0.1107 0.181 Uiso 1 1 calc R . .
Cl61 Cl 0.8324(4) 0.20100(14) 0.2942(4) 0.1782(18) Uani 1 1 d . . .
Cl62 Cl 0.7684(3) 0.22795(16) 0.0566(6) 0.264(4) Uani 1 1 d . . .
Cl63 Cl 0.9217(4) 0.16561(11) 0.1404(6) 0.188(2) Uani 1 1 d . . .
C70 C 0.2609(7) 0.1376(3) 0.1719(7) 0.084(2) Uani 1 1 d D . .
H70A H 0.3412 0.1342 0.1773 0.101 Uiso 1 1 calc R . .
Cl71 Cl 0.23771(18) 0.11084(7) 0.2886(2) 0.0888(7) Uani 1 1 d D . .
Cl72 Cl 0.2367(3) 0.18651(8) 0.1918(3) 0.1172(9) Uani 1 1 d D . .
Cl73 Cl 0.1733(3) 0.12184(10) 0.0312(2) 0.1309(12) Uani 1 1 d D . .
C80 C 0.9650(19) 0.0352(6) -0.001(2) 0.23(2) Uani 0.50 1 d PD . 1
H80A H 1.0027 0.0476 -0.0496 0.275 Uiso 0.50 1 d PR . 1
Cl81 Cl 0.8513(8) 0.0634(3) -0.0131(10) 0.181(4) Uani 0.50 1 d PD B 1
Cl82 Cl 0.9383(9) -0.0110(3) -0.0584(9) 0.169(3) Uani 0.50 1 d PD . 1
Cl83 Cl 1.0581(13) 0.0349(4) 0.1404(8) 0.249(7) Uani 0.50 1 d PD . 1

loop_
_atom_site_aniso_label
_atom_site_aniso_U_11
_atom_site_aniso_U_22
_atom_site_aniso_U_33
_atom_site_aniso_U_23
_atom_site_aniso_U_13
_atom_site_aniso_U_12
Rh1 0.0333(2) 0.02455(19) 0.02439(19) -0.00072(13) 0.00419(14) -0.00434(14)
N1 0.0276(18) 0.0253(18) 0.0243(18) 0.0007(14) 0.0050(14) -0.0005(14)
C2 0.031(2) 0.032(2) 0.026(2) -0.0016(18) 0.0054(18) -0.0010(18)
C3 0.034(2) 0.029(2) 0.028(2) 0.0013(18) 0.0063(18) 0.0016(18)
C4 0.036(2) 0.025(2) 0.026(2) 0.0009(17) 0.0067(18) -0.0003(17)
C5 0.033(2) 0.028(2) 0.026(2) 0.0002(17) 0.0062(18) -0.0005(18)
C6 0.031(2) 0.027(2) 0.022(2) 0.0002(16) 0.0056(17) -0.0005(17)
C7 0.038(2) 0.021(2) 0.025(2) -0.0016(16) 0.0089(18) -0.0027(17)
N8 0.039(2) 0.0265(19) 0.0254(18) -0.0011(15) 0.0068(16) 0.0013(16)
C9 0.047(3) 0.026(2) 0.025(2) -0.0002(17) 0.008(2) 0.0009(19)
C10 0.044(3) 0.032(2) 0.026(2) -0.0025(18) 0.007(2) 0.009(2)
C11 0.037(2) 0.038(3) 0.031(2) -0.001(2) 0.009(2) 0.004(2)
C12 0.038(2) 0.029(2) 0.034(2) -0.0012(19) 0.010(2) -0.0031(19)
C13 0.038(3) 0.025(2) 0.049(3) 0.006(2) 0.019(2) 0.0018(19)
C14 0.041(3) 0.034(3) 0.070(4) -0.009(2) 0.019(3) -0.003(2)
C15 0.045(3) 0.044(3) 0.128(7) -0.008(4) 0.036(4) -0.008(3)
C16 0.062(4) 0.056(4) 0.134(8) 0.027(4) 0.062(5) 0.005(3)
C17 0.082(5) 0.070(4) 0.078(5) 0.033(4) 0.056(4) 0.024(4)
C18 0.057(3) 0.050(3) 0.048(3) 0.012(3) 0.023(3) 0.008(3)
C19 0.033(2) 0.029(2) 0.043(3) 0.004(2) 0.014(2) 0.0006(19)
C20 0.051(3) 0.027(2) 0.052(3) 0.000(2) 0.015(3) -0.002(2)
C21 0.060(4) 0.032(3) 0.077(4) -0.009(3) 0.020(3) -0.009(3)
C22 0.064(4) 0.027(3) 0.106(6) 0.005(3) 0.036(4) -0.007(3)
C23 0.073(4) 0.042(3) 0.078(5) 0.032(3) 0.035(4) 0.009(3)
C24 0.054(3) 0.039(3) 0.046(3) 0.013(2) 0.015(3) 0.006(2)
C25 0.039(3) 0.028(2) 0.054(3) 0.001(2) 0.017(2) 0.001(2)
C26 0.056(4) 0.051(4) 0.069(4) 0.017(3) 0.021(3) 0.017(3)
C27 0.073(5) 0.063(4) 0.102(6) 0.023(4) 0.027(4) 0.034(4)
C28 0.076(5) 0.049(4) 0.131(8) 0.002(4) 0.046(5) 0.026(4)
C29 0.078(5) 0.045(4) 0.097(6) -0.019(4) 0.045(4) -0.002(3)
C30 0.045(3) 0.038(3) 0.062(4) -0.010(3) 0.019(3) -0.002(2)
C31 0.034(2) 0.032(2) 0.033(2) -0.0041(19) 0.0057(19) -0.0032(19)
C36 0.038(3) 0.037(3) 0.059(3) -0.008(2) 0.014(2) -0.003(2)
C35 0.040(3) 0.050(3) 0.080(4) -0.005(3) 0.024(3) -0.001(2)
C34 0.032(3) 0.058(4) 0.074(4) -0.005(3) 0.018(3) -0.014(2)
C33 0.038(3) 0.036(3) 0.043(3) 0.000(2) 0.005(2) -0.008(2)
C32 0.032(2) 0.033(2) 0.022(2) 0.0027(17) 0.0025(17) -0.0032(18)
Cl1 0.0416(6) 0.0360(6) 0.0257(5) 0.0014(4) 0.0048(5) -0.0016(5)
N40 0.040(2) 0.027(2) 0.030(2) 0.0017(15) 0.0050(17) -0.0031(17)
C41 0.045(3) 0.035(3) 0.038(3) 0.000(2) 0.003(2) -0.001(2)
C42 0.053(3) 0.028(3) 0.073(4) 0.004(3) 0.003(3) -0.010(2)
N50 0.037(2) 0.0275(19) 0.029(2) -0.0026(15) 0.0109(16) -0.0055(15)
C51 0.044(3) 0.046(3) 0.033(3) 0.001(2) 0.008(2) -0.006(2)
C52 0.086(5) 0.094(6) 0.034(3) 0.012(3) 0.008(3) -0.009(4)
P1 0.0707(11) 0.0385(8) 0.0528(9) 0.0032(7) 0.0032(8) -0.0030(7)
F1 0.205(19) 0.106(11) 0.059(5) -0.015(6) -0.007(8) -0.096(12)
F2 0.114(10) 0.088(7) 0.129(9) 0.036(6) 0.023(7) 0.042(7)
F3 0.172(15) 0.099(11) 0.129(10) 0.031(8) 0.027(9) 0.075(11)
F4 0.114(4) 0.151(6) 0.104(4) 0.018(4) 0.042(4) -0.015(4)
F5 0.115(8) 0.090(9) 0.071(5) -0.017(5) 0.014(5) -0.038(7)
F6 0.151(6) 0.174(7) 0.103(4) 0.015(4) 0.059(4) -0.028(5)
F1A 0.082(12) 0.13(2) 0.13(2) 0.000(16) -0.007(11) 0.011(13)
F2A 0.11(2) 0.035(9) 0.38(5) -0.042(16) 0.02(3) 0.004(11)
F3A 0.11(2) 0.041(9) 0.33(5) -0.013(16) 0.00(2) 0.017(11)
F5A 0.064(10) 0.093(19) 0.107(14) 0.005(13) -0.020(9) -0.017(11)
C60 0.078(7) 0.165(12) 0.157(11) 0.052(9) -0.025(7) -0.067(8)
Cl61 0.174(4) 0.187(4) 0.187(4) -0.033(3) 0.077(3) -0.081(3)
Cl62 0.108(3) 0.224(5) 0.353(7) 0.177(5) -0.056(3) -0.052(3)
Cl63 0.171(4) 0.099(2) 0.336(7) -0.017(3) 0.141(4) -0.029(2)
C70 0.074(5) 0.092(6) 0.082(5) 0.027(5) 0.022(4) -0.019(4)
Cl71 0.0770(12) 0.0970(15) 0.0914(14) 0.0456(12) 0.0280(11) 0.0099(11)
Cl72 0.131(2) 0.0800(15) 0.136(2) 0.0329(15) 0.0403(18) -0.0144(14)
Cl73 0.156(3) 0.128(2) 0.0835(16) 0.0286(15) 0.0100(16) -0.051(2)
C80 0.16(3) 0.11(2) 0.27(4) 0.02(2) -0.12(3) 0.024(19)
Cl81 0.178(7) 0.162(7) 0.249(10) -0.074(7) 0.133(8) -0.061(6)
Cl82 0.222(10) 0.136(7) 0.141(7) -0.015(5) 0.052(7) -0.023(6)
Cl83 0.367(18) 0.224(12) 0.105(6) 0.026(6) 0.016(8) -0.137(12)

loop_
_atom_type_symbol
_atom_type_description
_atom_type_scat_dispersion_real
_atom_type_scat_dispersion_imag
_atom_type_scat_source
C C 0.0033 0.0016 'International Tables Vol C Tables 4.2.6.8 and 6.1.1.4'
H H 0.0000 0.0000 'International Tables Vol C Tables 4.2.6.8 and 6.1.1.4'
N N 0.0061 0.0033 'International Tables Vol C Tables 4.2.6.8 and 6.1.1.4'
F F 0.0171 0.0103 'International Tables Vol C Tables 4.2.6.8 and 6.1.1.4'
P P 0.1023 0.0942 'International Tables Vol C Tables 4.2.6.8 and 6.1.1.4'
Cl Cl 0.1484 0.1585 'International Tables Vol C Tables 4.2.6.8 and 6.1.1.4'
Rh Rh -1.1178 0.9187 'International Tables Vol C Tables 4.2.6.8 and 6.1.1.4'

loop_
_geom_angle_atom_site_label_1
_geom_angle_atom_site_label_2
_geom_angle_atom_site_label_3
_geom_angle
_geom_angle_site_symmetry_1
_geom_angle_site_symmetry_3
_geom_angle_publ_flag
N1 Rh1 N50 91.63(15) . . ?
N1 Rh1 N40 179.39(16) . . ?
N50 Rh1 N40 88.71(15) . . ?
N1 Rh1 C32 82.25(17) . . ?
N50 Rh1 C32 87.95(16) . . ?
N40 Rh1 C32 97.26(18) . . ?
N1 Rh1 N8 79.92(15) . . ?
N50 Rh1 N8 89.98(15) . . ?
N40 Rh1 N8 100.59(16) . . ?
C32 Rh1 N8 161.98(17) . . ?
N1 Rh1 Cl1 88.28(11) . . ?
N50 Rh1 Cl1 178.08(12) . . ?
N40 Rh1 Cl1 91.37(11) . . ?
C32 Rh1 Cl1 90.13(12) . . ?
N8 Rh1 Cl1 91.89(10) . . ?
C6 N1 C2 124.5(4) . . ?
C6 N1 Rh1 118.4(3) . . ?
C2 N1 Rh1 116.9(3) . . ?
N1 C2 C3 117.9(4) . . ?
N1 C2 C31 113.4(4) . . ?
C3 C2 C31 128.7(4) . . ?
C4 C3 C2 119.0(4) . . ?
C4 C3 C25 119.5(4) . . ?
C2 C3 C25 121.4(4) . . ?
C3 C4 C5 121.4(4) . . ?
C3 C4 C19 119.1(4) . . ?
C5 C4 C19 119.6(4) . . ?
C6 C5 C4 117.5(4) . . ?
C6 C5 C13 124.4(4) . . ?
C4 C5 C13 118.0(4) . . ?
N1 C6 C5 119.5(4) . . ?
N1 C6 C7 113.6(4) . . ?
C5 C6 C7 126.9(4) . . ?
N8 C7 C12 119.4(4) . . ?
N8 C7 C6 115.3(4) . . ?
C12 C7 C6 125.2(4) . . ?
C9 N8 C7 119.7(4) . . ?
C9 N8 Rh1 128.0(3) . . ?
C7 N8 Rh1 111.9(3) . . ?
N8 C9 C10 122.4(4) . . ?
N8 C9 H9A 118.8 . . ?
C10 C9 H9A 118.8 . . ?
C11 C10 C9 118.6(4) . . ?
C11 C10 H10A 120.7 . . ?
C9 C10 H10A 120.7 . . ?
C10 C11 C12 120.0(5) . . ?
C10 C11 H11A 120.0 . . ?
C12 C11 H11A 120.0 . . ?
C11 C12 C7 119.8(4) . . ?
C11 C12 H12A 120.1 . . ?
C7 C12 H12A 120.1 . . ?
C18 C13 C14 119.4(5) . . ?
C18 C13 C5 119.6(5) . . ?
C14 C13 C5 120.8(5) . . ?
C15 C14 C13 119.6(6) . . ?
C15 C14 H14A 120.2 . . ?
C13 C14 H14A 120.2 . . ?
C16 C15 C14 121.0(7) . . ?
C16 C15 H15A 119.5 . . ?
C14 C15 H15A 119.5 . . ?
C15 C16 C17 120.5(6) . . ?
C15 C16 H16A 119.8 . . ?
C17 C16 H16A 119.8 . . ?
C16 C17 C18 119.8(7) . . ?
C16 C17 H17A 120.1 . . ?
C18 C17 H17A 120.1 . . ?
C13 C18 C17 119.7(6) . . ?
C13 C18 H18A 120.2 . . ?
C17 C18 H18A 120.2 . . ?
C20 C19 C24 119.3(5) . . ?
C20 C19 C4 119.2(4) . . ?
C24 C19 C4 121.4(5) . . ?
C19 C20 C21 120.9(5) . . ?
C19 C20 H20A 119.5 . . ?
C21 C20 H20A 119.5 . . ?
C22 C21 C20 119.5(6) . . ?
C22 C21 H21A 120.3 . . ?
C20 C21 H21A 120.3 . . ?
C21 C22 C23 120.0(5) . . ?
C21 C22 H22A 120.0 . . ?
C23 C22 H22A 120.0 . . ?
C22 C23 C24 120.7(6) . . ?
C22 C23 H23A 119.7 . . ?
C24 C23 H23A 119.7 . . ?
C19 C24 C23 119.6(6) . . ?
C19 C24 H24A 120.2 . . ?
C23 C24 H24A 120.2 . . ?
C26 C25 C30 119.4(5) . . ?
C26 C25 C3 120.7(5) . . ?
C30 C25 C3 119.9(5) . . ?
C27 C26 C25 119.9(7) . . ?
C27 C26 H26A 120.1 . . ?
C25 C26 H26A 120.1 . . ?
C28 C27 C26 120.0(7) . . ?
C28 C27 H27A 120.0 . . ?
C26 C27 H27A 120.0 . . ?
C27 C28 C29 121.3(7) . . ?
C27 C28 H28A 119.3 . . ?
C29 C28 H28A 119.3 . . ?
C28 C29 C30 119.2(7) . . ?
C28 C29 H29A 120.4 . . ?
C30 C29 H29A 120.4 . . ?
C29 C30 C25 120.1(6) . . ?
C29 C30 H30A 120.0 . . ?
C25 C30 H30A 120.0 . . ?
C36 C31 C32 119.0(5) . . ?
C36 C31 C2 125.8(4) . . ?
C32 C31 C2 115.2(4) . . ?
C35 C36 C31 119.7(5) . . ?
C35 C36 H36A 120.1 . . ?
C31 C36 H36A 120.1 . . ?
C36 C35 C34 120.4(6) . . ?
C36 C35 H35A 119.8 . . ?
C34 C35 H35A 119.8 . . ?
C33 C34 C35 119.9(5) . . ?
C33 C34 H34A 120.0 . . ?
C35 C34 H34A 120.0 . . ?
C32 C33 C34 120.6(5) . . ?
C32 C33 H33A 119.7 . . ?
C34 C33 H33A 119.7 . . ?
C33 C32 C31 120.3(5) . . ?
C33 C32 Rh1 127.5(4) . . ?
C31 C32 Rh1 112.0(3) . . ?
C41 N40 Rh1 175.0(4) . . ?
N40 C41 C42 179.5(6) . . ?
C41 C42 H42A 109.5 . . ?
C41 C42 H42B 109.5 . . ?
H42A C42 H42B 109.5 . . ?
C41 C42 H42C 109.5 . . ?
H42A C42 H42C 109.5 . . ?
H42B C42 H42C 109.5 . . ?
C51 N50 Rh1 175.5(4) . . ?
N50 C51 C52 179.3(7) . . ?
C51 C52 H52A 109.5 . . ?
C51 C52 H52B 109.5 . . ?
H52A C52 H52B 109.5 . . ?
C51 C52 H52C 109.5 . . ?
H52A C52 H52C 109.5 . . ?
H52B C52 H52C 109.5 . . ?
F2A P1 F5A 92.8(14) . . ?
F2A P1 F1 114.4(15) . . ?
F5A P1 F1 147.5(12) . . ?
F2A P1 F3A 174(3) . . ?
F5A P1 F3A 90.1(13) . . ?
F1 P1 F3A 61.4(14) . . ?
F2A P1 F3 146.8(14) . . ?
F5A P1 F3 54.9(11) . . ?
F1 P1 F3 94.8(9) . . ?
F3A P1 F3 35.4(9) . . ?
F2A P1 F6 74.2(18) . . ?
F5A P1 F6 84.3(10) . . ?
F1 P1 F6 86.5(7) . . ?
F3A P1 F6 101.4(17) . . ?
F3 P1 F6 93.1(7) . . ?
F2A P1 F4 101.7(18) . . ?
F5A P1 F4 94.9(11) . . ?
F1 P1 F4 96.3(7) . . ?
F3A P1 F4 82.8(16) . . ?
F3 P1 F4 89.8(7) . . ?
F6 P1 F4 175.8(4) . . ?
F2A P1 F1A 89.3(15) . . ?
F5A P1 F1A 175.7(16) . . ?
F1 P1 F1A 32.9(10) . . ?
F3A P1 F1A 88.1(13) . . ?
F3 P1 F1A 123.5(12) . . ?
F6 P1 F1A 99.9(14) . . ?
F4 P1 F1A 81.0(14) . . ?
F2A P1 F2 27.3(12) . . ?
F5A P1 F2 117.5(12) . . ?
F1 P1 F2 93.3(8) . . ?
F3A P1 F2 151.4(11) . . ?
F3 P1 F2 171.7(7) . . ?
F6 P1 F2 89.1(6) . . ?
F4 P1 F2 87.5(6) . . ?
F1A P1 F2 63.8(12) . . ?
F2A P1 F5 62.8(14) . . ?
F5A P1 F5 33.4(10) . . ?
F1 P1 F5 176.3(6) . . ?
F3A P1 F5 121.2(14) . . ?
F3 P1 F5 87.2(7) . . ?
F6 P1 F5 90.3(5) . . ?
F4 P1 F5 86.9(5) . . ?
F1A P1 F5 146.6(12) . . ?
F2 P1 F5 84.8(6) . . ?
Cl62 C60 Cl63 118.4(9) . . ?
Cl62 C60 Cl61 109.2(10) . . ?
Cl63 C60 Cl61 102.6(6) . . ?
Cl62 C60 H60A 108.8 . . ?
Cl63 C60 H60A 108.8 . . ?
Cl61 C60 H60A 108.8 . . ?
Cl73 C70 Cl71 110.3(4) . . ?
Cl73 C70 Cl72 110.5(5) . . ?
Cl71 C70 Cl72 109.1(5) . . ?
Cl73 C70 H70A 109.0 . . ?
Cl71 C70 H70A 109.0 . . ?
Cl72 C70 H70A 109.0 . . ?
Cl82 C80 Cl83 47.9(8) 3_755 . ?
Cl82 C80 Cl81 157(2) 3_755 . ?
Cl83 C80 Cl81 111.8(16) . . ?
Cl82 C80 Cl82 70.4(11) 3_755 . ?
Cl83 C80 Cl82 110.7(13) . . ?
Cl81 C80 Cl82 117.3(14) . . ?
Cl82 C80 H80A 92.2 3_755 . ?
Cl83 C80 H80A 105.4 . . ?
Cl81 C80 H80A 105.5 . . ?
Cl82 C80 H80A 105.1 . . ?
Cl83 Cl82 C80 75.0(11) 3_755 3_755 ?
Cl83 Cl82 C80 147.2(14) 3_755 . ?
C80 Cl82 C80 109.6(11) 3_755 . ?
Cl83 Cl82 Cl82 125.8(13) 3_755 3_755 ?
C80 Cl82 Cl82 62.0(9) 3_755 3_755 ?
C80 Cl82 Cl82 47.6(7) . 3_755 ?
Cl82 Cl83 C80 57.1(9) 3_755 . ?

loop_
_geom_bond_atom_site_label_1
_geom_bond_atom_site_label_2
_geom_bond_distance
_geom_bond_site_symmetry_2
_geom_bond_publ_flag
Rh1 N1 1.964(4) . ?
Rh1 N50 2.015(4) . ?
Rh1 N40 2.020(4) . ?
Rh1 C32 2.020(5) . ?
Rh1 N8 2.119(4) . ?
Rh1 Cl1 2.3136(11) . ?
N1 C6 1.351(6) . ?
N1 C2 1.353(6) . ?
C2 C3 1.411(6) . ?
C2 C31 1.484(7) . ?
C3 C4 1.390(7) . ?
C3 C25 1.495(7) . ?
C4 C5 1.409(6) . ?
C4 C19 1.503(6) . ?
C5 C6 1.400(6) . ?
C5 C13 1.488(7) . ?
C6 C7 1.493(6) . ?
C7 N8 1.366(6) . ?
C7 C12 1.395(7) . ?
N8 C9 1.353(6) . ?
C9 C10 1.373(7) . ?
C9 H9A 0.9500 . ?
C10 C11 1.372(7) . ?
C10 H10A 0.9500 . ?
C11 C12 1.387(7) . ?
C11 H11A 0.9500 . ?
C12 H12A 0.9500 . ?
C13 C18 1.392(8) . ?
C13 C14 1.405(8) . ?
C14 C15 1.374(9) . ?
C14 H14A 0.9500 . ?
C15 C16 1.366(12) . ?
C15 H15A 0.9500 . ?
C16 C17 1.380(12) . ?
C16 H16A 0.9500 . ?
C17 C18 1.398(9) . ?
C17 H17A 0.9500 . ?
C18 H18A 0.9500 . ?
C19 C20 1.375(7) . ?
C19 C24 1.379(7) . ?
C20 C21 1.388(7) . ?
C20 H20A 0.9500 . ?
C21 C22 1.370(10) . ?
C21 H21A 0.9500 . ?
C22 C23 1.372(10) . ?
C22 H22A 0.9500 . ?
C23 C24 1.387(8) . ?
C23 H23A 0.9500 . ?
C24 H24A 0.9500 . ?
C25 C26 1.384(8) . ?
C25 C30 1.388(8) . ?
C26 C27 1.379(9) . ?
C26 H26A 0.9500 . ?
C27 C28 1.363(12) . ?
C27 H27A 0.9500 . ?
C28 C29 1.367(12) . ?
C28 H28A 0.9500 . ?
C29 C30 1.387(8) . ?
C29 H29A 0.9500 . ?
C30 H30A 0.9500 . ?
C31 C36 1.396(7) . ?
C31 C32 1.403(6) . ?
C36 C35 1.381(8) . ?
C36 H36A 0.9500 . ?
C35 C34 1.382(9) . ?
C35 H35A 0.9500 . ?
C34 C33 1.377(8) . ?
C34 H34A 0.9500 . ?
C33 C32 1.363(7) . ?
C33 H33A 0.9500 . ?
N40 C41 1.134(6) . ?
C41 C42 1.462(7) . ?
C42 H42A 0.9800 . ?
C42 H42B 0.9800 . ?
C42 H42C 0.9800 . ?
N50 C51 1.106(6) . ?
C51 C52 1.447(8) . ?
C52 H52A 0.9800 . ?
C52 H52B 0.9800 . ?
C52 H52C 0.9800 . ?
P1 F2A 1.41(2) . ?
P1 F5A 1.484(16) . ?
P1 F1 1.501(9) . ?
P1 F3A 1.53(2) . ?
P1 F3 1.561(10) . ?
P1 F6 1.570(6) . ?
P1 F4 1.585(6) . ?
P1 F1A 1.59(3) . ?
P1 F2 1.606(11) . ?
P1 F5 1.624(9) . ?
C60 Cl62 1.613(13) . ?
C60 Cl63 1.704(16) . ?
C60 Cl61 1.786(15) . ?
C60 H60A 1.0000 . ?
C70 Cl73 1.724(9) . ?
C70 Cl71 1.758(7) . ?
C70 Cl72 1.761(10) . ?
C70 H70A 1.0000 . ?
C80 Cl82 1.448(19) 3_755 ?
C80 Cl83 1.665(18) . ?
C80 Cl81 1.704(18) . ?
C80 Cl82 1.732(17) . ?
C80 H80A 0.9600 . ?
Cl82 Cl83 1.280(15) 3_755 ?
Cl82 C80 1.448(19) 3_755 ?
Cl82 Cl82 1.847(19) 3_755 ?
Cl83 Cl82 1.280(15) 3_755 ?

loop_
_geom_torsion_atom_site_label_1
_geom_torsion_atom_site_label_2
_geom_torsion_atom_site_label_3
_geom_torsion_atom_site_label_4
_geom_torsion
_geom_torsion_site_symmetry_1
_geom_torsion_site_symmetry_2
_geom_torsion_site_symmetry_3
_geom_torsion_site_symmetry_4
_geom_torsion_publ_flag
N50 Rh1 N1 C6 96.6(3) . . . . ?
N40 Rh1 N1 C6 -140(15) . . . . ?
C32 Rh1 N1 C6 -175.7(3) . . . . ?
N8 Rh1 N1 C6 6.9(3) . . . . ?
Cl1 Rh1 N1 C6 -85.4(3) . . . . ?
N50 Rh1 N1 C2 -88.7(3) . . . . ?
N40 Rh1 N1 C2 35(15) . . . . ?
C32 Rh1 N1 C2 -1.0(3) . . . . ?
N8 Rh1 N1 C2 -178.4(3) . . . . ?
Cl1 Rh1 N1 C2 89.4(3) . . . . ?
C6 N1 C2 C3 -0.3(6) . . . . ?
Rh1 N1 C2 C3 -174.7(3) . . . . ?
C6 N1 C2 C31 178.5(4) . . . . ?
Rh1 N1 C2 C31 4.1(5) . . . . ?
N1 C2 C3 C4 2.3(6) . . . . ?
C31 C2 C3 C4 -176.2(4) . . . . ?
N1 C2 C3 C25 179.2(4) . . . . ?
C31 C2 C3 C25 0.6(8) . . . . ?
C2 C3 C4 C5 -0.2(7) . . . . ?
C25 C3 C4 C5 -177.1(4) . . . . ?
C2 C3 C4 C19 178.6(4) . . . . ?
C25 C3 C4 C19 1.7(7) . . . . ?
C3 C4 C5 C6 -3.9(6) . . . . ?
C19 C4 C5 C6 177.4(4) . . . . ?
C3 C4 C5 C13 172.2(4) . . . . ?
C19 C4 C5 C13 -6.6(6) . . . . ?
C2 N1 C6 C5 -3.9(6) . . . . ?
Rh1 N1 C6 C5 170.4(3) . . . . ?
C2 N1 C6 C7 175.1(4) . . . . ?
Rh1 N1 C6 C7 -10.6(5) . . . . ?
C4 C5 C6 N1 5.8(6) . . . . ?
C13 C5 C6 N1 -169.9(4) . . . . ?
C4 C5 C6 C7 -173.0(4) . . . . ?
C13 C5 C6 C7 11.3(7) . . . . ?
N1 C6 C7 N8 9.1(5) . . . . ?
C5 C6 C7 N8 -172.1(4) . . . . ?
N1 C6 C7 C12 -166.4(4) . . . . ?
C5 C6 C7 C12 12.4(7) . . . . ?
C12 C7 N8 C9 -1.7(6) . . . . ?
C6 C7 N8 C9 -177.5(4) . . . . ?
C12 C7 N8 Rh1 172.2(3) . . . . ?
C6 C7 N8 Rh1 -3.6(5) . . . . ?
N1 Rh1 N8 C9 171.8(4) . . . . ?
N50 Rh1 N8 C9 80.2(4) . . . . ?
N40 Rh1 N8 C9 -8.5(4) . . . . ?
C32 Rh1 N8 C9 163.5(5) . . . . ?
Cl1 Rh1 N8 C9 -100.3(4) . . . . ?
N1 Rh1 N8 C7 -1.4(3) . . . . ?
N50 Rh1 N8 C7 -93.0(3) . . . . ?
N40 Rh1 N8 C7 178.3(3) . . . . ?
C32 Rh1 N8 C7 -9.7(7) . . . . ?
Cl1 Rh1 N8 C7 86.5(3) . . . . ?
C7 N8 C9 C10 -0.9(7) . . . . ?
Rh1 N8 C9 C10 -173.6(3) . . . . ?
N8 C9 C10 C11 2.0(7) . . . . ?
C9 C10 C11 C12 -0.6(7) . . . . ?
C10 C11 C12 C7 -1.9(7) . . . . ?
N8 C7 C12 C11 3.1(7) . . . . ?
C6 C7 C12 C11 178.4(4) . . . . ?
C6 C5 C13 C18 69.4(6) . . . . ?
C4 C5 C13 C18 -106.3(5) . . . . ?
C6 C5 C13 C14 -116.0(5) . . . . ?
C4 C5 C13 C14 68.3(6) . . . . ?
C18 C13 C14 C15 1.4(8) . . . . ?
C5 C13 C14 C15 -173.2(5) . . . . ?
C13 C14 C15 C16 -0.6(9) . . . . ?
C14 C15 C16 C17 -0.5(11) . . . . ?
C15 C16 C17 C18 0.7(11) . . . . ?
C14 C13 C18 C17 -1.2(8) . . . . ?
C5 C13 C18 C17 173.5(5) . . . . ?
C16 C17 C18 C13 0.1(9) . . . . ?
C3 C4 C19 C20 83.2(6) . . . . ?
C5 C4 C19 C20 -98.0(6) . . . . ?
C3 C4 C19 C24 -96.9(6) . . . . ?
C5 C4 C19 C24 81.8(6) . . . . ?
C24 C19 C20 C21 0.5(8) . . . . ?
C4 C19 C20 C21 -179.6(5) . . . . ?
C19 C20 C21 C22 -0.3(9) . . . . ?
C20 C21 C22 C23 -0.1(10) . . . . ?
C21 C22 C23 C24 0.3(10) . . . . ?
C20 C19 C24 C23 -0.2(8) . . . . ?
C4 C19 C24 C23 179.9(5) . . . . ?
C22 C23 C24 C19 -0.2(9) . . . . ?
C4 C3 C25 C26 89.6(6) . . . . ?
C2 C3 C25 C26 -87.2(6) . . . . ?
C4 C3 C25 C30 -91.0(6) . . . . ?
C2 C3 C25 C30 92.1(6) . . . . ?
C30 C25 C26 C27 -2.7(9) . . . . ?
C3 C25 C26 C27 176.6(6) . . . . ?
C25 C26 C27 C28 1.5(12) . . . . ?
C26 C27 C28 C29 0.1(13) . . . . ?
C27 C28 C29 C30 -0.4(12) . . . . ?
C28 C29 C30 C25 -0.9(10) . . . . ?
C26 C25 C30 C29 2.4(9) . . . . ?
C3 C25 C30 C29 -176.9(5) . . . . ?
N1 C2 C31 C36 172.9(5) . . . . ?
C3 C2 C31 C36 -8.5(8) . . . . ?
N1 C2 C31 C32 -6.2(6) . . . . ?
C3 C2 C31 C32 172.4(4) . . . . ?
C32 C31 C36 C35 0.5(8) . . . . ?
C2 C31 C36 C35 -178.6(5) . . . . ?
C31 C36 C35 C34 -2.5(10) . . . . ?
C36 C35 C34 C33 2.7(10) . . . . ?
C35 C34 C33 C32 -0.9(9) . . . . ?
C34 C33 C32 C31 -1.2(8) . . . . ?
C34 C33 C32 Rh1 173.2(4) . . . . ?
C36 C31 C32 C33 1.4(7) . . . . ?
C2 C31 C32 C33 -179.5(4) . . . . ?
C36 C31 C32 Rh1 -173.8(4) . . . . ?
C2 C31 C32 Rh1 5.3(5) . . . . ?
N1 Rh1 C32 C33 -177.3(4) . . . . ?
N50 Rh1 C32 C33 -85.3(4) . . . . ?
N40 Rh1 C32 C33 3.1(4) . . . . ?
N8 Rh1 C32 C33 -169.0(4) . . . . ?
Cl1 Rh1 C32 C33 94.5(4) . . . . ?
N1 Rh1 C32 C31 -2.5(3) . . . . ?
N50 Rh1 C32 C31 89.4(3) . . . . ?
N40 Rh1 C32 C31 177.9(3) . . . . ?
N8 Rh1 C32 C31 5.8(7) . . . . ?
Cl1 Rh1 C32 C31 -90.7(3) . . . . ?
N1 Rh1 N40 C41 -101(15) . . . . ?
N50 Rh1 N40 C41 22(5) . . . . ?
C32 Rh1 N40 C41 -65(5) . . . . ?
N8 Rh1 N40 C41 112(5) . . . . ?
Cl1 Rh1 N40 C41 -156(5) . . . . ?
Rh1 N40 C41 C42 105(72) . . . . ?
N1 Rh1 N50 C51 102(5) . . . . ?
N40 Rh1 N50 C51 -78(5) . . . . ?
C32 Rh1 N50 C51 20(5) . . . . ?
N8 Rh1 N50 C51 -178(100) . . . . ?
Cl1 Rh1 N50 C51 15(8) . . . . ?
Rh1 N50 C51 C52 -95(100) . . . . ?
Cl82 C80 Cl82 Cl83 -93(2) 3_755 . . 3_755 ?
Cl83 C80 Cl82 Cl83 -119(2) . . . 3_755 ?
Cl81 C80 Cl82 Cl83 111(3) . . . 3_755 ?
Cl82 C80 Cl82 C80 0.0 3_755 . . 3_755 ?
Cl83 C80 Cl82 C80 -26.4(11) . . . 3_755 ?
Cl81 C80 Cl82 C80 -156(3) . . . 3_755 ?
Cl83 C80 Cl82 Cl82 -26.4(11) . . . 3_755 ?
Cl81 C80 Cl82 Cl82 -156(3) . . . 3_755 ?
Cl81 C80 Cl83 Cl82 167(2) . . . 3_755 ?
Cl82 C80 Cl83 Cl82 34.4(14) . . . 3_755 ?
